data_4340898
loop_
_publ_author_name
'Lin, Jian'
'Diefenbach, Kariem'
'Fu, Jingcheng'
'Cross, Justin N.'
'Clark, Ronald J.'
'Albrecht-Schmitt, Thomas E'

_publ_section_title
;
 LnV3Te3O15(OH)3&#x00B7;nH2O (Ln = Ce, Pr, Nd, Sm, Eu, Gd; n = 1-2): A New
 Series of Semiconductors with Mixed-Valent Tellurium (IV,VI) Oxoanions.
;
_journal_issue 17
_journal_name_full 'Inorganic chemistry'
_journal_page_first 9058
_journal_page_last 9064
_journal_paper_doi 10.1021/ic501068e
_journal_volume 53
_journal_year 2014
_chemical_formula_moiety SmTe3V3O15(OH)3(H2O)
_chemical_formula_sum 'O19 Sm Te3 V3'
_chemical_formula_weight 989.97
_chemical_melting_point ?
_chemical_name_common 'samarium tellurium vanadate'
_chemical_name_systematic
;
 ?
;
_space_group_crystal_system hexagonal
_space_group_IT_number 194
_space_group_name_Hall '-P 6c 2c'
_space_group_name_H-M_alt 'P 63/m m c'
_symmetry_space_group_name_Hall '-P 6c 2c'
_symmetry_space_group_name_H-M 'P 63/m m c'
_audit_creation_method SHELXL-2013
_cell_angle_alpha 90
_cell_angle_beta 90
_cell_angle_gamma 120
_cell_formula_units_Z 4
_cell_length_a 12.1068(6)
_cell_length_b 12.1068(6)
_cell_length_c 12.4509(6)
_cell_measurement_reflns_used 1400
_cell_measurement_temperature 100(2)
_cell_measurement_theta_max 26.368
_cell_measurement_theta_min 1.942
_cell_volume 1580.48(13)
_computing_cell_refinement 'smart saint'
_computing_data_collection smart
_computing_data_reduction SAINT
_computing_molecular_graphics 'SHELXP-2013 (Sheldrick, 2013)'
_computing_publication_material 'SHELXCIF-2013 (Sheldrick, 2013)'
_computing_structure_refinement 'SHELXL-2013 (Sheldrick, 2013)'
_computing_structure_solution 'SHELXT-2013 (Sheldrick, 2013)'
_diffrn_ambient_temperature 100(2)
_diffrn_detector_area_resol_mean 0
_diffrn_measured_fraction_theta_full 1.000
_diffrn_measured_fraction_theta_max 1.000
_diffrn_measurement_device_type 'BRUKER apex II'
_diffrn_measurement_method '0.5 wide w/ exposures'
_diffrn_radiation_type MoK\a
_diffrn_radiation_wavelength 0.71073
_diffrn_reflns_av_R_equivalents 0.0243
_diffrn_reflns_av_unetI/netI 0.0074
_diffrn_reflns_Laue_measured_fraction_full 1.000
_diffrn_reflns_Laue_measured_fraction_max 1.000
_diffrn_reflns_limit_h_max 15
_diffrn_reflns_limit_h_min -15
_diffrn_reflns_limit_k_max 15
_diffrn_reflns_limit_k_min -15
_diffrn_reflns_limit_l_max 15
_diffrn_reflns_limit_l_min -15
_diffrn_reflns_number 16438
_diffrn_reflns_point_group_measured_fraction_full 1.000
_diffrn_reflns_point_group_measured_fraction_max 1.000
_diffrn_reflns_theta_full 25.242
_diffrn_reflns_theta_max 26.368
_diffrn_reflns_theta_min 1.942
_diffrn_source 'Imus microfocused'
_exptl_absorpt_coefficient_mu 10.907
_exptl_absorpt_correction_type numerical
_exptl_absorpt_process_details SHELTXPREP
_exptl_crystal_colour 'dark red'
_exptl_crystal_density_diffrn 4.160
_exptl_crystal_density_meas ?
_exptl_crystal_density_method 'not measured'
_exptl_crystal_description hexagonal
_exptl_crystal_F_000 1756
_exptl_crystal_size_max 0.050
_exptl_crystal_size_mid 0.025
_exptl_crystal_size_min 0.025
_exptl_transmission_factor_max 0.761
_exptl_transmission_factor_min 0.728
_refine_diff_density_max 2.496
_refine_diff_density_min -0.708
_refine_diff_density_rms 0.237
_refine_ls_extinction_method none
_refine_ls_goodness_of_fit_ref 1.250
_refine_ls_hydrogen_treatment undef
_refine_ls_matrix_type full
_refine_ls_number_parameters 69
_refine_ls_number_reflns 649
_refine_ls_number_restraints 27
_refine_ls_restrained_S_all 1.246
_refine_ls_R_factor_all 0.0264
_refine_ls_R_factor_gt 0.0261
_refine_ls_shift/su_max 0.000
_refine_ls_shift/su_mean 0.000
_refine_ls_structure_factor_coef Fsqd
_refine_ls_weighting_details 'w=1/[\s^2^(Fo^2^)+(0.0371P)^2^+20.6169P] where P=(Fo^2^+2Fc^2^)/3'
_refine_ls_weighting_scheme calc
_refine_ls_wR_factor_gt 0.0810
_refine_ls_wR_factor_ref 0.0812
_reflns_Friedel_coverage 0.000
_reflns_number_gt 641
_reflns_number_total 649
_reflns_threshold_expression 'I > 2\s(I)'
_cod_data_source_file ic501068e_si_002.cif
_cod_data_source_block Sm
_cod_depositor_comments
;
The following automatic conversions were performed:

'_chemical_melting_point' value 'N/A' was changed to '?' - the value
is undefined or not given.

Automatic conversion script
Id: cif_fix_values 2281 2013-09-26 08:29:07Z andrius 

 Adding full bibliography for 4340895--4340900.cif.

The following automatic conversions were performed:

'_exptl_crystal_density_meas' value 'N/A' was changed to '?' - the
value is perceived as not measured.

Automatic conversion script
Id: cif_fix_values 3008 2015-01-20 13:52:24Z robertas 
;
_cod_original_cell_volume 1580.48(17)
_cod_database_code 4340898
_shelx_space_group_comment
;
The symmetry employed for this shelxl refinement is uniquely defined
by the following loop, which should always be used as a source of
symmetry information in preference to the above space-group names.
They are only intended as comments.
;
_shelx_estimated_absorpt_t_min N/A
_shelx_estimated_absorpt_t_max N/A
_shelxl_version_number 2013-4

loop_
_space_group_symop_operation_xyz
'x, y, z'
'-y, x-y, z'
'-x+y, -x, z'
'-x, -y, z+1/2'
'y, -x+y, z+1/2'
'x-y, x, z+1/2'
'y, x, -z'
'x-y, -y, -z'
'-x, -x+y, -z'
'-y, -x, -z+1/2'
'-x+y, y, -z+1/2'
'x, x-y, -z+1/2'
'-x, -y, -z'
'y, -x+y, -z'
'x-y, x, -z'
'x, y, -z-1/2'
'-y, x-y, -z-1/2'
'-x+y, -x, -z-1/2'
'-y, -x, z'
'-x+y, y, z'
'x, x-y, z'
'y, x, z-1/2'
'x-y, -y, z-1/2'
'-x, -x+y, z-1/2'

loop_
_atom_site_label
_atom_site_type_symbol
_atom_site_fract_x
_atom_site_fract_y
_atom_site_fract_z
_atom_site_U_iso_or_equiv
_atom_site_adp_type
_atom_site_occupancy
_atom_site_site_symmetry_order
_atom_site_calc_flag
_atom_site_refinement_flags_posn
_atom_site_refinement_flags_adp
_atom_site_refinement_flags_occupancy
Sm1 Sm -0.3333 0.3333 0.09437(6) 0.0097(2) Uani 1 6 d S TU P
Te1 Te -0.39459(10) 0.03348(10) 0.2500 0.0111(3) Uani 0.5 2 d S TU P
Te2 Te -0.5000 0.0000 0.5000 0.0077(2) Uani 1 4 d S TU P
V1 V -0.16192(8) 0.16192(8) 0.50572(17) 0.0292(5) Uani 1 2 d S TU P
O1 O -0.5296(3) -0.0592(6) 0.3522(4) 0.0143(11) Uani 1 2 d S TU P
O2 O -0.3317(4) 0.1279(4) 0.4590(3) 0.0168(9) Uani 1 1 d . U .
O3 O -0.4071(4) 0.1859(8) 0.2500 0.022(2) Uani 1 4 d S TU P
O4 O -0.3333 0.3333 -0.1051(9) 0.021(3) Uani 1 6 d S TU P
O5 O -0.2168(10) 0.0009(12) 0.4617(10) 0.043(3) Uani 0.5 1 d . U P
O6A O -0.1614(11) 0.1614(11) 0.628(2) 0.065(7) Uani 0.5 2 d S TU P
O6B O -0.1904(11) 0.1904(11) 0.6451(19) 0.049(5) Uani 0.5 2 d S TU P
O7 O -0.1303(11) 0.1303(11) 0.352(2) 0.072(5) Uani 0.5 2 d S TU P

loop_
_atom_site_aniso_label
_atom_site_aniso_U_11
_atom_site_aniso_U_22
_atom_site_aniso_U_33
_atom_site_aniso_U_23
_atom_site_aniso_U_13
_atom_site_aniso_U_12
Sm1 0.0100(3) 0.0100(3) 0.0091(4) 0.000 0.000 0.00499(13)
Te1 0.0113(5) 0.0085(5) 0.0124(5) 0.000 0.000 0.0041(4)
Te2 0.0076(3) 0.0065(4) 0.0087(4) 0.0006(2) 0.00031(12) 0.00323(18)
V1 0.0102(6) 0.0102(6) 0.0645(14) 0.0088(4) -0.0088(4) 0.0030(6)
O1 0.020(2) 0.012(3) 0.008(2) -0.001(2) -0.0006(11) 0.0061(14)
O2 0.0074(19) 0.013(2) 0.026(2) 0.0076(18) 0.0021(16) 0.0024(16)
O3 0.035(4) 0.009(4) 0.013(4) 0.000 0.000 0.0046(19)
O4 0.026(4) 0.026(4) 0.013(4) 0.000 0.000 0.0129(19)
O5 0.014(5) 0.015(4) 0.102(10) 0.000(6) 0.008(6) 0.008(4)
O6A 0.083(13) 0.083(13) 0.053(7) 0.018(4) -0.018(4) 0.059(14)
O6B 0.049(8) 0.049(8) 0.045(6) 0.016(3) -0.016(3) 0.022(10)
O7 0.060(9) 0.060(9) 0.093(9) -0.020(6) 0.020(6) 0.029(11)

loop_
_atom_type_symbol
_atom_type_description
_atom_type_scat_dispersion_real
_atom_type_scat_dispersion_imag
_atom_type_scat_source
O O 0.0106 0.0060 'International Tables Vol C Tables 4.2.6.8 and 6.1.1.4'
V V 0.3005 0.5294 'International Tables Vol C Tables 4.2.6.8 and 6.1.1.4'
Te Te -0.5308 1.6751 'International Tables Vol C Tables 4.2.6.8 and 6.1.1.4'
Sm Sm -0.1638 3.4418 'International Tables Vol C Tables 4.2.6.8 and 6.1.1.4'

loop_
_geom_angle_atom_site_label_1
_geom_angle_atom_site_label_2
_geom_angle_atom_site_label_3
_geom_angle
_geom_angle_site_symmetry_1
_geom_angle_site_symmetry_3
O3 Sm1 O3 65.4(3) . 2_565
O3 Sm1 O3 65.4(3) . 3_455
O3 Sm1 O3 65.4(3) 2_565 3_455
O3 Sm1 O4 141.42(16) . .
O3 Sm1 O4 141.42(16) 2_565 .
O3 Sm1 O4 141.42(16) 3_455 .
O3 Sm1 O2 71.42(17) . 16_556
O3 Sm1 O2 101.36(10) 2_565 16_556
O3 Sm1 O2 136.48(15) 3_455 16_556
O4 Sm1 O2 75.09(10) . 16_556
O3 Sm1 O2 101.36(10) . 10
O3 Sm1 O2 71.42(17) 2_565 10
O3 Sm1 O2 136.48(15) 3_455 10
O4 Sm1 O2 75.09(10) . 10
O2 Sm1 O2 57.02(17) 16_556 10
O3 Sm1 O2 71.42(17) . 11_455
O3 Sm1 O2 136.48(15) 2_565 11_455
O3 Sm1 O2 101.36(10) 3_455 11_455
O4 Sm1 O2 75.09(10) . 11_455
O2 Sm1 O2 58.55(17) 16_556 11_455
O2 Sm1 O2 113.62(8) 10 11_455
O3 Sm1 O2 136.48(15) . 17_566
O3 Sm1 O2 71.42(17) 2_565 17_566
O3 Sm1 O2 101.36(10) 3_455 17_566
O4 Sm1 O2 75.09(10) . 17_566
O2 Sm1 O2 113.62(8) 16_556 17_566
O2 Sm1 O2 58.55(17) 10 17_566
O2 Sm1 O2 150.2(2) 11_455 17_566
O3 Sm1 O2 101.36(10) . 18_456
O3 Sm1 O2 136.48(15) 2_565 18_456
O3 Sm1 O2 71.42(17) 3_455 18_456
O4 Sm1 O2 75.09(10) . 18_456
O2 Sm1 O2 113.62(8) 16_556 18_456
O2 Sm1 O2 150.2(2) 10 18_456
O2 Sm1 O2 57.02(17) 11_455 18_456
O2 Sm1 O2 113.62(8) 17_566 18_456
O3 Sm1 O2 136.48(15) . 12_565
O3 Sm1 O2 101.36(10) 2_565 12_565
O3 Sm1 O2 71.42(17) 3_455 12_565
O4 Sm1 O2 75.09(10) . 12_565
O2 Sm1 O2 150.2(2) 16_556 12_565
O2 Sm1 O2 113.62(8) 10 12_565
O2 Sm1 O2 113.62(8) 11_455 12_565
O2 Sm1 O2 57.02(17) 17_566 12_565
O2 Sm1 O2 58.55(17) 18_456 12_565
O3 Sm1 Sm1 38.58(16) . 16_556
O3 Sm1 Sm1 38.58(16) 2_565 16_556
O3 Sm1 Sm1 38.58(16) 3_455 16_556
O4 Sm1 Sm1 180.0 . 16_556
O2 Sm1 Sm1 104.91(10) 16_556 16_556
O2 Sm1 Sm1 104.91(10) 10 16_556
O2 Sm1 Sm1 104.91(10) 11_455 16_556
O2 Sm1 Sm1 104.91(10) 17_566 16_556
O2 Sm1 Sm1 104.91(10) 18_456 16_556
O2 Sm1 Sm1 104.91(10) 12_565 16_556
O3 Te1 O1 96.19(18) . .
O3 Te1 O1 96.19(18) . 16_556
O1 Te1 O1 82.6(3) . 16_556
O3 Te1 Te1 56.11(15) . 20_455
O1 Te1 Te1 56.16(10) . 20_455
O1 Te1 Te1 56.15(10) 16_556 20_455
O2 Te2 O2 180.0 13_456 .
O2 Te2 O2 97.3(3) 13_456 20_455
O2 Te2 O2 82.7(3) . 20_455
O2 Te2 O2 82.7(3) 13_456 8_556
O2 Te2 O2 97.3(3) . 8_556
O2 Te2 O2 180.0(2) 20_455 8_556
O2 Te2 O1 91.64(19) 13_456 .
O2 Te2 O1 88.36(19) . .
O2 Te2 O1 88.36(19) 20_455 .
O2 Te2 O1 91.64(19) 8_556 .
O2 Te2 O1 88.36(19) 13_456 13_456
O2 Te2 O1 91.64(19) . 13_456
O2 Te2 O1 91.64(19) 20_455 13_456
O2 Te2 O1 88.36(19) 8_556 13_456
O1 Te2 O1 180.00(10) . 13_456
O6A V1 O5 107.4(7) . .
O6A V1 O5 107.4(7) . 19
O5 V1 O5 93.0(6) . 19
O6A V1 O5 76.6(7) . 14_556
O5 V1 O5 102.7(6) . 14_556
O5 V1 O5 30.9(8) 19 14_556
O6A V1 O5 76.6(7) . 8_556
O5 V1 O5 30.9(8) . 8_556
O5 V1 O5 102.7(6) 19 8_556
O5 V1 O5 95.9(6) 14_556 8_556
O6A V1 O6B 19.4(10) . .
O5 V1 O6B 119.2(6) . .
O5 V1 O6B 119.2(6) 19 .
O5 V1 O6B 89.4(6) 14_556 .
O5 V1 O6B 89.4(6) 8_556 .
O6A V1 O2 107.5(7) . .
O5 V1 O2 84.4(3) . .
O5 V1 O2 144.1(4) 19 .
O5 V1 O2 170.6(3) 14_556 .
O5 V1 O2 93.3(3) 8_556 .
O6B V1 O2 92.5(6) . .
O6A V1 O2 107.5(7) . 19
O5 V1 O2 144.1(4) . 19
O5 V1 O2 84.4(3) 19 19
O5 V1 O2 93.3(3) 14_556 19
O5 V1 O2 170.6(3) 8_556 19
O6B V1 O2 92.5(6) . 19
O2 V1 O2 77.5(3) . 19
O6A V1 O7 160.5(12) . .
O5 V1 O7 60.7(5) . .
O5 V1 O7 60.7(5) 19 .
O5 V1 O7 90.5(7) 14_556 .
O5 V1 O7 90.5(7) 8_556 .
O6B V1 O7 179.9(11) . .
O2 V1 O7 87.6(6) . .
O2 V1 O7 87.6(6) 19 .
Te1 O1 Te1 67.7(2) 20_455 .
Te1 O1 Te2 117.7(2) 20_455 .
Te1 O1 Te2 117.7(2) . .
Te2 O2 V1 131.9(2) . .
Te2 O2 Sm1 109.28(18) . 16_556
V1 O2 Sm1 112.58(17) . 16_556
Te1 O3 Te1 67.8(3) 20_455 .
Te1 O3 Sm1 121.18(6) 20_455 16_556
Te1 O3 Sm1 121.18(6) . 16_556
Te1 O3 Sm1 121.18(6) 20_455 .
Te1 O3 Sm1 121.18(6) . .
Sm1 O3 Sm1 102.8(3) 16_556 .
O5 O5 V1 73.3(15) 8_556 .
O5 O5 V1 75.8(15) 8_556 15_556
V1 O5 V1 143.0(7) . 15_556
O6B O6A V1 109(4) . .
O6A O6B V1 51(4) . .

loop_
_geom_bond_atom_site_label_1
_geom_bond_atom_site_label_2
_geom_bond_distance
_geom_bond_site_symmetry_2
Sm1 O3 2.479(6) .
Sm1 O3 2.479(6) 2_565
Sm1 O3 2.479(6) 3_455
Sm1 O4 2.483(11) .
Sm1 O2 2.584(4) 16_556
Sm1 O2 2.584(4) 10
Sm1 O2 2.584(4) 11_455
Sm1 O2 2.584(4) 17_566
Sm1 O2 2.584(4) 18_456
Sm1 O2 2.584(4) 12_565
Sm1 Sm1 3.8754(14) 16_556
Te1 O3 1.925(7) .
Te1 O1 1.927(5) .
Te1 O1 1.927(5) 16_556
Te1 Te1 2.147(2) 20_455
Te2 O2 1.912(4) 13_456
Te2 O2 1.912(4) .
Te2 O2 1.912(4) 20_455
Te2 O2 1.912(4) 8_556
Te2 O1 1.942(5) .
Te2 O1 1.942(5) 13_456
V1 O6A 1.52(3) .
V1 O5 1.802(13) .
V1 O5 1.802(13) 19
V1 O5 1.781(13) 14_556
V1 O5 1.781(13) 8_556
V1 O6B 1.84(2) .
V1 O2 1.971(4) .
V1 O2 1.971(4) 19
V1 O7 2.03(2) .
O1 Te1 1.927(5) 20_455
O2 Sm1 2.584(4) 16_556
O3 Te1 1.925(7) 20_455
O3 Sm1 2.479(6) 16_556
O5 O5 0.95(3) 8_556
O5 V1 1.781(13) 15_556
O6A O6B 0.64(3) .
